data_2013630
loop_
_publ_author_name
'Bulut, Ahmet'
'Yesilel, Okan Zafer'
'Dege, Necmi'
'Icbudak, Hasan'
'Olmez, Halis'
'Buyukgungor, Orhan'

_publ_section_title
;
 Dinicotinamidium squarate
;
_journal_issue 12
_journal_name_full 'Acta Crystallographica Section C'
_journal_page_first o727
_journal_page_last o729
_journal_paper_doi 10.1107/S0108270103025903
_journal_volume 59
_journal_year 2003
_chemical_formula_iupac '2C6 H7 N2 O + , C4 O4 2-'
_chemical_formula_moiety '2C6 H7 N2 O + , C4 O4 2-'
_chemical_formula_sum 'C16 H14 N4 O6'
_chemical_formula_weight 358.32
_chemical_name_systematic
;
Dinicotinamidium squarate
;
_space_group_IT_number 14
_symmetry_cell_setting monoclinic
_symmetry_space_group_name_Hall '-P 2ybc'
_symmetry_space_group_name_H-M 'P 1 21/c 1'
_atom_sites_solution_hydrogens geom
_atom_sites_solution_primary direct
_atom_sites_solution_secondary difmap
_audit_creation_method SHELXL97
_cell_angle_alpha 90
_cell_angle_beta 109.822(10)
_cell_angle_gamma 90
_cell_formula_units_Z 2
_cell_length_a 13.2377(15)
_cell_length_b 5.3623(4)
_cell_length_c 11.5142(16)
_cell_measurement_reflns_used 6059
_cell_measurement_temperature 293(2)
_cell_measurement_theta_max 29.48
_cell_measurement_theta_min 0.00
_cell_volume 768.90(16)
_computing_cell_refinement X-AREA
_computing_data_collection 'X-AREA (Stoe & Cie, 2002)'
_computing_data_reduction 'X-RED32 (Stoe & Cie, 2002)'
_computing_molecular_graphics 'ORTEPIII (Burnett & Johnson, 1996) and PLATON (Spek, 1996)'
_computing_publication_material 'WinGX (Farrugia, 1999)'
_computing_structure_refinement 'SHELXL97 (Sheldrick, 1997)'
_computing_structure_solution 'SHELXS97 (Sheldrick, 1997)'
_diffrn_ambient_temperature 293(2)
_diffrn_detector_area_resol_mean 6.67
_diffrn_measured_fraction_theta_full 0.997
_diffrn_measured_fraction_theta_max 0.997
_diffrn_measurement_device_type 'Stoe IPDS 2'
_diffrn_measurement_method 'rotation method'
_diffrn_radiation_monochromator graphite
_diffrn_radiation_source 'fine-focus sealed tube'
_diffrn_radiation_type MoK\a
_diffrn_radiation_wavelength 0.71073
_diffrn_reflns_av_R_equivalents 0.000
_diffrn_reflns_av_sigmaI/netI 0.022
_diffrn_reflns_limit_h_max 17
_diffrn_reflns_limit_h_min -18
_diffrn_reflns_limit_k_max 7
_diffrn_reflns_limit_k_min 0
_diffrn_reflns_limit_l_max 15
_diffrn_reflns_limit_l_min 0
_diffrn_reflns_number 2140
_diffrn_reflns_theta_full 29.52
_diffrn_reflns_theta_max 29.52
_diffrn_reflns_theta_min 1.64
_diffrn_standards_interval_count 0
_diffrn_standards_number 0
_exptl_absorpt_coefficient_mu 0.121
_exptl_absorpt_correction_T_max 0.985
_exptl_absorpt_correction_T_min 0.938
_exptl_absorpt_correction_type integration
_exptl_absorpt_process_details '(X-RED32; Stoe & Cie, 2002)'
_exptl_crystal_colour yellow
_exptl_crystal_density_diffrn 1.548
_exptl_crystal_density_meas ?
_exptl_crystal_density_method 'not measured'
_exptl_crystal_description plate
_exptl_crystal_F_000 372
_exptl_crystal_size_max 0.48
_exptl_crystal_size_mid 0.31
_exptl_crystal_size_min 0.08
_refine_diff_density_max 0.23
_refine_diff_density_min -0.23
_refine_ls_extinction_method none
_refine_ls_goodness_of_fit_ref 0.901
_refine_ls_hydrogen_treatment refall
_refine_ls_matrix_type full
_refine_ls_number_parameters 146
_refine_ls_number_reflns 2140
_refine_ls_number_restraints 0
_refine_ls_restrained_S_all 0.901
_refine_ls_R_factor_all 0.054
_refine_ls_R_factor_gt 0.040
_refine_ls_shift/su_max 0.000
_refine_ls_shift/su_mean 0.000
_refine_ls_structure_factor_coef Fsqd
_refine_ls_weighting_details 'w = 1/[\s^2^(Fo^2^)+(0.0779P)^2^] where P=(Fo^2^+2Fc^2^)/3'
_refine_ls_weighting_scheme calc
_refine_ls_wR_factor_gt 0.104
_refine_ls_wR_factor_ref 0.109
_reflns_number_gt 1497
_reflns_number_total 2140
_reflns_threshold_expression I>2\s(I)
_cod_data_source_file gg1196.cif
_cod_data_source_block I
_cod_depositor_comments
;
The following automatic conversions were performed:

'_exptl_crystal_density_meas' value 'not measured' was changed to '?'
- the value is perceived as not measured.

Automatic conversion script
Id: cif_fix_values 3008 2015-01-20 13:52:24Z robertas 
;
_cod_original_cell_volume 768.90(15)
_cod_original_sg_symbol_H-M 'P 21/c'
_cod_database_code 2013630
_cod_database_fobs_code 2013630

loop_
_symmetry_equiv_pos_as_xyz
'x, y, z'
'-x, y+1/2, -z+1/2'
'-x, -y, -z'
'x, -y-1/2, z-1/2'

loop_
_atom_site_label
_atom_site_fract_x
_atom_site_fract_y
_atom_site_fract_z
_atom_site_U_iso_or_equiv
_atom_site_adp_type
_atom_site_calc_flag
_atom_site_refinement_flags
_atom_site_occupancy
_atom_site_disorder_assembly
_atom_site_disorder_group
_atom_site_type_symbol
C1 0.57514(9) 0.5697(2) 0.50688(11) 0.0334(3) Uani d . 1 . . C
C2 0.50007(9) 0.6078(2) 0.57371(11) 0.0334(3) Uani d . 1 . . C
C3 0.90303(9) 0.7921(2) 0.41301(11) 0.0324(3) Uani d . 1 . . C
C4 0.83192(9) 0.9978(2) 0.34299(10) 0.0309(2) Uani d . 1 . . C
C5 0.73093(9) 1.0438(2) 0.34860(11) 0.0337(3) Uani d . 1 . . C
C6 0.70581(11) 1.3791(3) 0.21238(12) 0.0398(3) Uani d . 1 . . C
C7 0.80485(11) 1.3401(3) 0.20175(13) 0.0412(3) Uani d . 1 . . C
C8 0.86845(10) 1.1496(3) 0.26781(12) 0.0364(3) Uani d . 1 . . C
N1 0.86821(9) 0.6474(2) 0.48501(11) 0.0394(3) Uani d . 1 . . N
N2 0.67171(8) 1.2325(2) 0.28508(10) 0.0351(2) Uani d . 1 . . N
O1 0.66510(7) 0.6548(2) 0.51743(10) 0.0455(3) Uani d . 1 . . O
O2 0.50341(7) 0.7411(2) 0.66475(9) 0.0454(3) Uani d . 1 . . O
O3 0.99202(7) 0.76427(19) 0.40184(9) 0.0428(3) Uani d . 1 . . O
H1A 0.9131(14) 0.520(4) 0.5253(16) 0.057(5) Uiso d . 1 . . H
H1B 0.8025(13) 0.656(3) 0.4877(15) 0.046(4) Uiso d . 1 . . H
H2 0.5959(16) 1.261(4) 0.2983(19) 0.079(6) Uiso d . 1 . . H
H5 0.6987(12) 0.940(3) 0.4009(14) 0.045(4) Uiso d . 1 . . H
H6 0.6548(13) 1.517(3) 0.1717(15) 0.057(5) Uiso d . 1 . . H
H7 0.8306(14) 1.450(3) 0.1494(16) 0.056(5) Uiso d . 1 . . H
H8 0.9396(11) 1.118(3) 0.2643(13) 0.036(4) Uiso d . 1 . . H

loop_
_atom_site_aniso_label
_atom_site_aniso_U_11
_atom_site_aniso_U_22
_atom_site_aniso_U_33
_atom_site_aniso_U_12
_atom_site_aniso_U_13
_atom_site_aniso_U_23
C1 0.0261(5) 0.0373(6) 0.0391(6) 0.0005(5) 0.0142(4) 0.0041(5)
C2 0.0260(5) 0.0378(6) 0.0389(6) 0.0010(4) 0.0141(4) 0.0020(5)
C3 0.0282(5) 0.0363(6) 0.0351(6) 0.0026(5) 0.0140(4) 0.0004(5)
C4 0.0271(5) 0.0350(6) 0.0320(5) 0.0003(4) 0.0120(4) -0.0009(5)
C5 0.0289(5) 0.0374(6) 0.0372(6) 0.0012(5) 0.0146(4) 0.0018(5)
C6 0.0382(6) 0.0390(7) 0.0400(7) 0.0057(5) 0.0103(5) 0.0035(5)
C7 0.0419(7) 0.0437(7) 0.0409(7) 0.0003(6) 0.0177(5) 0.0079(6)
C8 0.0318(6) 0.0429(7) 0.0387(6) 0.0019(5) 0.0174(5) 0.0031(5)
N1 0.0325(5) 0.0436(6) 0.0469(6) 0.0071(5) 0.0198(5) 0.0128(5)
N2 0.0272(5) 0.0401(6) 0.0383(5) 0.0035(4) 0.0115(4) -0.0010(4)
O1 0.0290(4) 0.0551(6) 0.0579(6) -0.0090(4) 0.0219(4) -0.0036(5)
O2 0.0342(5) 0.0557(6) 0.0516(6) -0.0045(4) 0.0213(4) -0.0136(5)
O3 0.0319(4) 0.0490(6) 0.0546(6) 0.0106(4) 0.0239(4) 0.0116(4)

loop_
_atom_type_symbol
_atom_type_description
_atom_type_scat_dispersion_real
_atom_type_scat_dispersion_imag
_atom_type_scat_source
C C 0.0033 0.0016 'International Tables Vol C Tables 4.2.6.8 and 6.1.1.4'
H H 0.0000 0.0000 'International Tables Vol C Tables 4.2.6.8 and 6.1.1.4'
N N 0.0061 0.0033 'International Tables Vol C Tables 4.2.6.8 and 6.1.1.4'
O O 0.0106 0.0060 'International Tables Vol C Tables 4.2.6.8 and 6.1.1.4'

loop_
_geom_angle_atom_site_label_1
_geom_angle_atom_site_label_2
_geom_angle_atom_site_label_3
_geom_angle_site_symmetry_1
_geom_angle_site_symmetry_3
_geom_angle
_geom_angle_publ_flag
O1 C1 C2 . 3_666 136.56(12) ?
O1 C1 C2 . . 134.20(12) yes
C2 C1 C2 3_666 . 89.24(9) ?
O2 C2 C1 . 3_666 136.41(11) ?
O2 C2 C1 . . 132.83(12) yes
C1 C2 C1 3_666 . 90.76(9) ?
O3 C3 N1 . . 122.62(12) yes
O3 C3 C4 . . 118.72(11) yes
N1 C3 C4 . . 118.65(10) yes
C5 C4 C8 . . 118.12(11) ?
C5 C4 C3 . . 123.24(11) ?
C8 C4 C3 . . 118.65(10) ?
N2 C5 C4 . . 120.45(11) ?
N2 C5 H5 . . 117.0(9) ?
C4 C5 H5 . . 122.5(9) ?
N2 C6 C7 . . 120.18(12) ?
N2 C6 H6 . . 114.2(10) ?
C7 C6 H6 . . 125.6(10) ?
C6 C7 C8 . . 119.14(12) ?
C6 C7 H7 . . 120.3(10) ?
C8 C7 H7 . . 120.6(11) ?
C7 C8 C4 . . 120.14(11) ?
C7 C8 H8 . . 121.6(9) ?
C4 C8 H8 . . 118.2(9) ?
C3 N1 H1A . . 116.5(11) ?
C3 N1 H1B . . 123.2(11) ?
H1A N1 H1B . . 119.8(16) ?
C6 N2 C5 . . 121.96(11) ?
C6 N2 H2 . . 122.4(12) ?
C5 N2 H2 . . 115.6(12) ?

loop_
_geom_bond_atom_site_label_1
_geom_bond_atom_site_label_2
_geom_bond_site_symmetry_2
_geom_bond_distance
_geom_bond_publ_flag
C1 O1 . 1.2422(14) yes
C1 C2 3_666 1.4600(17) ?
C1 C2 . 1.4629(16) ?
C2 O2 . 1.2571(16) yes
C2 C1 3_666 1.4600(17) ?
C3 O3 . 1.2367(13) yes
C3 N1 . 1.3272(16) yes
C3 C4 . 1.4959(17) yes
C4 C5 . 1.3823(15) ?
C4 C8 . 1.3889(17) ?
C5 N2 . 1.3361(16) yes
C5 H5 . 1.015(17) ?
C6 N2 . 1.3337(17) yes
C6 C7 . 1.3735(19) ?
C6 H6 . 1.003(18) ?
C7 C8 . 1.3773(19) ?
C7 H7 . 0.982(18) ?
C8 H8 . 0.971(14) ?
N1 H1A . 0.920(19) ?
N1 H1B . 0.882(16) ?
N2 H2 . 1.08(2) ?

loop_
_geom_hbond_atom_site_label_D
_geom_hbond_atom_site_label_H
_geom_hbond_atom_site_label_A
_geom_hbond_site_symmetry_A
_geom_hbond_distance_DH
_geom_hbond_distance_HA
_geom_hbond_distance_DA
_geom_hbond_angle_DHA
N2 H2 O2 3_676 1.08(2) 1.51(2) 2.5760(13) 169(2)
N1 H1A O3 3_766 0.920(19) 1.974(19) 2.8911(15) 175.3(16)
N1 H1B O1 . 0.882(16) 1.961(17) 2.8374(14) 171.8(15)

loop_
_geom_torsion_atom_site_label_1
_geom_torsion_atom_site_label_2
_geom_torsion_atom_site_label_3
_geom_torsion_atom_site_label_4
_geom_torsion_site_symmetry_1
_geom_torsion_site_symmetry_4
_geom_torsion
O1 C1 C2 O2 . . -0.1(3)
C2 C1 C2 O2 3_666 . 179.41(19)
O1 C1 C2 C1 . 3_666 -179.54(19)
C2 C1 C2 C1 3_666 3_666 0.0
O3 C3 C4 C5 . . 179.65(12)
N1 C3 C4 C5 . . -0.59(19)
O3 C3 C4 C8 . . 0.14(18)
N1 C3 C4 C8 . . 179.90(12)
C8 C4 C5 N2 . . -1.35(19)
C3 C4 C5 N2 . . 179.13(11)
N2 C6 C7 C8 . . -0.5(2)
C6 C7 C8 C4 . . 0.7(2)
C5 C4 C8 C7 . . 0.24(19)
C3 C4 C8 C7 . . 179.78(12)
C7 C6 N2 C5 . . -0.6(2)
C4 C5 N2 C6 . . 1.55(19)
